data_4311741
loop_
_publ_author_name
'Adrien P. C\^ot\'e'
'George K. H. Shimizu'

_publ_section_title
;
 Silver(I) Arylsulfonates: A Systematic Study of "Softer" Hybrid
 Inorganic-Organic Solids
;
_journal_name_full 'Inorganic Chemistry'
_journal_page_first 6663
_journal_page_last 6673
_journal_paper_doi 10.1021/ic0491229
_journal_volume 43
_journal_year 2004
_chemical_formula_sum 'C10 H7 Ag O3 S'
_chemical_formula_weight 315.09
_chemical_name_systematic 'silver 1-naphthalenesulfonate'
_space_group_IT_number 14
_symmetry_cell_setting monoclinic
_symmetry_space_group_name_Hall '-P 2ybc'
_symmetry_space_group_name_H-M 'P 1 21/c 1'
_atom_sites_solution_hydrogens geom
_atom_sites_solution_primary direct
_atom_sites_solution_secondary difmap
_audit_creation_method SHELXL-97
_cell_angle_alpha 90.00
_cell_angle_beta 107.37(3)
_cell_angle_gamma 90.00
_cell_formula_units_Z 2
_cell_length_a 16.468(3)
_cell_length_b 5.0590(10)
_cell_length_c 23.804(5)
_cell_measurement_temperature 173(2)
_cell_volume 1892.7(7)
_computing_structure_refinement 'SHELXL-97 (Sheldrick, 1997)'
_computing_structure_solution 'SHELXS-97 (Sheldrick, 1990)'
_diffrn_ambient_temperature 173(2)
_diffrn_measured_fraction_theta_full 0.992
_diffrn_measured_fraction_theta_max 0.992
_diffrn_radiation_monochromator graphite
_diffrn_radiation_source 'fine-focus sealed tube'
_diffrn_radiation_type MoK\a
_diffrn_radiation_wavelength 0.71073
_diffrn_reflns_av_R_equivalents 0.0486
_diffrn_reflns_av_sigmaI/netI 0.0458
_diffrn_reflns_limit_h_max 21
_diffrn_reflns_limit_h_min -21
_diffrn_reflns_limit_k_max 6
_diffrn_reflns_limit_k_min -6
_diffrn_reflns_limit_l_max 30
_diffrn_reflns_limit_l_min -30
_diffrn_reflns_number 15308
_diffrn_reflns_theta_full 27.56
_diffrn_reflns_theta_max 27.56
_diffrn_reflns_theta_min 3.43
_exptl_absorpt_coefficient_mu 0.582
_exptl_absorpt_correction_T_max 0.9827
_exptl_absorpt_correction_T_min 0.8379
_exptl_crystal_density_diffrn 0.553
_exptl_crystal_density_method 'not measured'
_exptl_crystal_F_000 308
_exptl_crystal_size_max 0.31
_exptl_crystal_size_mid 0.04
_exptl_crystal_size_min 0.03
_refine_diff_density_max 0.460
_refine_diff_density_min -0.685
_refine_diff_density_rms 0.102
_refine_ls_extinction_method none
_refine_ls_goodness_of_fit_ref 1.044
_refine_ls_hydrogen_treatment mixed
_refine_ls_matrix_type full
_refine_ls_number_parameters 299
_refine_ls_number_reflns 4350
_refine_ls_number_restraints 0
_refine_ls_restrained_S_all 1.044
_refine_ls_R_factor_all 0.0459
_refine_ls_R_factor_gt 0.0264
_refine_ls_shift/su_max 0.005
_refine_ls_shift/su_mean 0.000
_refine_ls_structure_factor_coef Fsqd
_refine_ls_weighting_details 'calc w=1/[\s^2^(Fo^2^)+(0.0225P)^2^+0.7887P] where P=(Fo^2^+2Fc^2^)/3'
_refine_ls_weighting_scheme calc
_refine_ls_wR_factor_gt 0.0525
_refine_ls_wR_factor_ref 0.0566
_reflns_number_gt 3395
_reflns_number_total 4350
_reflns_threshold_expression >2sigma(I)
_cod_data_source_file ic0491229si20040706_040149_4.cif
_cod_data_source_block agnapth
_cod_database_code 4311741

loop_
_symmetry_equiv_pos_as_xyz
'x, y, z'
'-x, y+1/2, -z+1/2'
'-x, -y, -z'
'x, -y-1/2, z-1/2'

loop_
_atom_site_label
_atom_site_type_symbol
_atom_site_fract_x
_atom_site_fract_y
_atom_site_fract_z
_atom_site_U_iso_or_equiv
_atom_site_adp_type
_atom_site_occupancy
_atom_site_symmetry_multiplicity
_atom_site_calc_flag
_atom_site_refinement_flags
_atom_site_disorder_assembly
_atom_site_disorder_group
Ag1 Ag 0.023726(14) 0.39483(4) 0.283220(9) 0.02046(7) Uani 1 1 d . . .
Ag2 Ag 0.114009(14) 0.34417(4) 0.414770(9) 0.02403(7) Uani 1 1 d . . .
S1 S -0.04639(5) 0.88489(12) 0.36257(3) 0.01854(15) Uani 1 1 d . . .
S2 S 0.18291(4) 0.87092(12) 0.33501(3) 0.01856(15) Uani 1 1 d . . .
O1 O -0.02487(13) 0.6061(3) 0.35939(9) 0.0256(5) Uani 1 1 d . . .
O2 O -0.05668(13) 1.0230(4) 0.30713(8) 0.0243(4) Uani 1 1 d . . .
O3 O 0.01143(12) 1.0177(4) 0.41306(8) 0.0240(4) Uani 1 1 d . . .
O4 O 0.16144(12) 0.5910(3) 0.33732(9) 0.0247(5) Uani 1 1 d . . .
O5 O 0.12114(12) 0.0118(4) 0.28796(9) 0.0260(5) Uani 1 1 d . . .
O6 O 0.19999(13) -0.0010(4) 0.39227(8) 0.0248(4) Uani 1 1 d . . .
C1 C 0.14772(18) 0.0992(5) 0.62511(12) 0.0178(6) Uani 1 1 d . . .
C2 C 0.20338(19) -0.0881(5) 0.65633(13) 0.0230(6) Uani 1 1 d . . .
C3 C 0.2818(2) -0.1301(6) 0.64515(14) 0.0275(7) Uani 1 1 d . . .
C4 C 0.3026(2) 0.0140(6) 0.60353(14) 0.0269(7) Uani 1 1 d . . .
C5 C 0.24727(18) 0.2128(5) 0.57078(12) 0.0214(6) Uani 1 1 d . . .
C6 C 0.2703(2) 0.3691(6) 0.52879(13) 0.0261(7) Uani 1 1 d . . .
C7 C 0.2194(2) 0.5681(6) 0.49955(13) 0.0267(7) Uani 1 1 d . . .
C8 C 0.1397(2) 0.6138(5) 0.50910(12) 0.0236(6) Uani 1 1 d . . .
C9 C 0.1143(2) 0.4588(5) 0.54857(12) 0.0213(6) Uani 1 1 d . . .
C10 C 0.16751(17) 0.2588(5) 0.58140(11) 0.0172(6) Uani 1 1 d . . .
C11 C 0.28079(18) 0.8849(5) 0.31753(12) 0.0205(6) Uani 1 1 d . . .
C12 C 0.2867(2) 1.0707(6) 0.27704(13) 0.0267(7) Uani 1 1 d . . .
H8 H 0.2386 1.1757 0.2578 0.040 Uiso 1 1 calc R . .
C13 C 0.3644(2) 1.1065(6) 0.26384(14) 0.0346(8) Uani 1 1 d . . .
H9 H 0.3684 1.2353 0.2357 0.052 Uiso 1 1 calc R . .
C14 C 0.4332(2) 0.9563(7) 0.29150(15) 0.0375(8) Uani 1 1 d . . .
H10 H 0.4850 0.9811 0.2822 0.056 Uiso 1 1 calc R . .
C15 C 0.42942(19) 0.7641(6) 0.33372(14) 0.0290(7) Uani 1 1 d . . .
C16 C 0.5018(2) 0.6096(6) 0.36358(16) 0.0384(9) Uani 1 1 d . . .
H11 H 0.5534 0.6323 0.3540 0.058 Uiso 1 1 calc R . .
C17 C 0.4985(2) 0.4320(7) 0.40506(17) 0.0417(9) Uani 1 1 d . . .
H12 H 0.5480 0.3350 0.4252 0.063 Uiso 1 1 calc R . .
C18 C 0.4219(2) 0.3900(6) 0.41858(15) 0.0358(8) Uani 1 1 d . . .
H13 H 0.4198 0.2624 0.4474 0.054 Uiso 1 1 calc R . .
C19 C 0.35078(19) 0.5306(6) 0.39067(13) 0.0267(7) Uani 1 1 d . . .
H14 H 0.2995 0.4983 0.4001 0.040 Uiso 1 1 calc R . .
C20 C 0.35163(18) 0.7246(5) 0.34776(12) 0.0218(6) Uani 1 1 d . . .
H1 H 0.1906(18) -0.186(6) 0.6869(13) 0.023(8) Uiso 1 1 d . . .
H2 H 0.318(2) -0.261(7) 0.6653(14) 0.037(9) Uiso 1 1 d . . .
H3 H 0.3534(18) -0.012(5) 0.5952(11) 0.013(7) Uiso 1 1 d . . .
H4 H 0.3195(19) 0.338(5) 0.5223(12) 0.015(7) Uiso 1 1 d . . .
H5 H 0.2350(19) 0.684(6) 0.4735(13) 0.026(8) Uiso 1 1 d . . .
H6 H 0.101(2) 0.758(6) 0.4886(13) 0.030(8) Uiso 1 1 d . . .
H7 H 0.0648(18) 0.496(5) 0.5541(12) 0.014(7) Uiso 1 1 d . . .

loop_
_atom_site_aniso_label
_atom_site_aniso_U_11
_atom_site_aniso_U_22
_atom_site_aniso_U_33
_atom_site_aniso_U_23
_atom_site_aniso_U_13
_atom_site_aniso_U_12
Ag1 0.02466(13) 0.01569(11) 0.02092(12) 0.00033(8) 0.00662(9) -0.00010(8)
Ag2 0.02764(14) 0.01987(12) 0.02388(12) -0.00302(8) 0.00662(10) -0.00293(9)
S1 0.0220(4) 0.0138(3) 0.0223(3) -0.0005(2) 0.0104(3) -0.0005(3)
S2 0.0175(4) 0.0150(3) 0.0232(3) -0.0002(3) 0.0062(3) -0.0003(3)
O1 0.0328(12) 0.0151(10) 0.0347(12) 0.0013(8) 0.0188(10) 0.0055(8)
O2 0.0312(12) 0.0210(10) 0.0245(11) 0.0021(8) 0.0143(9) -0.0024(9)
O3 0.0215(11) 0.0215(10) 0.0280(11) -0.0007(8) 0.0061(9) -0.0044(8)
O4 0.0214(11) 0.0157(10) 0.0365(12) 0.0018(8) 0.0077(9) -0.0030(8)
O5 0.0226(12) 0.0176(10) 0.0338(12) 0.0015(8) 0.0024(9) 0.0041(8)
O6 0.0270(12) 0.0229(11) 0.0268(11) -0.0035(8) 0.0116(9) 0.0032(8)
C1 0.0217(16) 0.0131(13) 0.0196(13) -0.0033(10) 0.0074(12) -0.0003(10)
C2 0.0276(18) 0.0206(15) 0.0208(15) 0.0009(11) 0.0073(13) 0.0024(12)
C3 0.0265(18) 0.0217(16) 0.0303(17) 0.0009(12) 0.0024(14) 0.0080(13)
C4 0.0182(17) 0.0254(16) 0.0372(18) -0.0052(13) 0.0081(14) 0.0026(12)
C5 0.0224(16) 0.0209(14) 0.0207(14) -0.0043(11) 0.0062(12) -0.0013(12)
C6 0.0251(18) 0.0283(17) 0.0300(17) -0.0085(12) 0.0159(14) -0.0054(13)
C7 0.039(2) 0.0237(16) 0.0194(15) -0.0042(12) 0.0115(14) -0.0125(14)
C8 0.0314(18) 0.0186(15) 0.0174(14) -0.0019(11) 0.0022(13) -0.0035(12)
C9 0.0241(18) 0.0191(15) 0.0185(14) -0.0011(11) 0.0030(13) 0.0008(12)
C10 0.0216(16) 0.0149(13) 0.0143(13) -0.0037(10) 0.0041(11) -0.0005(11)
C11 0.0202(16) 0.0196(14) 0.0231(14) -0.0057(11) 0.0085(12) -0.0035(11)
C12 0.0331(19) 0.0234(16) 0.0249(16) -0.0023(12) 0.0107(14) -0.0054(13)
C13 0.045(2) 0.0318(18) 0.0332(18) -0.0033(13) 0.0214(16) -0.0138(15)
C14 0.037(2) 0.040(2) 0.045(2) -0.0140(16) 0.0268(17) -0.0155(16)
C15 0.0247(18) 0.0282(16) 0.0356(17) -0.0130(13) 0.0114(14) -0.0062(13)
C16 0.0198(18) 0.040(2) 0.056(2) -0.0200(17) 0.0131(16) -0.0037(14)
C17 0.0236(19) 0.040(2) 0.055(2) -0.0082(17) 0.0009(17) 0.0115(15)
C18 0.032(2) 0.0332(18) 0.0389(19) -0.0002(14) 0.0056(16) 0.0081(14)
C19 0.0233(17) 0.0279(16) 0.0290(16) -0.0011(12) 0.0078(13) 0.0040(13)
C20 0.0204(16) 0.0204(15) 0.0257(15) -0.0080(11) 0.0085(13) -0.0025(12)

loop_
_atom_type_symbol
_atom_type_description
_atom_type_scat_dispersion_real
_atom_type_scat_dispersion_imag
_atom_type_scat_source
C C 0.0033 0.0016 'International Tables Vol C Tables 4.2.6.8 and 6.1.1.4'
H H 0.0000 0.0000 'International Tables Vol C Tables 4.2.6.8 and 6.1.1.4'
O O 0.0106 0.0060 'International Tables Vol C Tables 4.2.6.8 and 6.1.1.4'
S S 0.1246 0.1234 'International Tables Vol C Tables 4.2.6.8 and 6.1.1.4'
Ag Ag -0.8971 1.1015 'International Tables Vol C Tables 4.2.6.8 and 6.1.1.4'

loop_
_geom_angle_atom_site_label_1
_geom_angle_atom_site_label_2
_geom_angle_atom_site_label_3
_geom_angle
_geom_angle_site_symmetry_1
_geom_angle_site_symmetry_3
_geom_angle_publ_flag
O1 Ag1 O2 138.00(6) . 2_545 ?
O1 Ag1 O4 83.66(7) . . ?
O2 Ag1 O4 86.66(7) 2_545 . ?
O1 Ag1 O2 81.05(6) . 1_545 ?
O2 Ag1 O2 132.71(6) 2_545 1_545 ?
O4 Ag1 O2 131.52(6) . 1_545 ?
O1 Ag1 O5 131.01(6) . . ?
O2 Ag1 O5 86.42(7) 2_545 . ?
O4 Ag1 O5 79.04(6) . . ?
O2 Ag1 O5 77.25(7) 1_545 . ?
O1 Ag1 O5 86.71(7) . 2 ?
O2 Ag1 O5 76.37(7) 2_545 2 ?
O4 Ag1 O5 142.03(6) . 2 ?
O2 Ag1 O5 82.53(6) 1_545 2 ?
O5 Ag1 O5 132.18(6) . 2 ?
O1 Ag1 Ag1 132.77(5) . 2_545 ?
O2 Ag1 Ag1 81.37(5) 2_545 2_545 ?
O4 Ag1 Ag1 132.82(5) . 2_545 ?
O2 Ag1 Ag1 52.89(5) 1_545 2_545 ?
O5 Ag1 Ag1 54.89(5) . 2_545 ?
O5 Ag1 Ag1 78.35(5) 2 2_545 ?
O1 Ag1 Ag1 85.98(5) . 2 ?
O2 Ag1 Ag1 53.08(5) 2_545 2 ?
O4 Ag1 Ag1 89.43(5) . 2 ?
O2 Ag1 Ag1 134.54(5) 1_545 2 ?
O5 Ag1 Ag1 138.64(5) . 2 ?
O5 Ag1 Ag1 53.23(4) 2 2 ?
Ag1 Ag1 Ag1 117.30(2) 2_545 2 ?
O1 Ag1 Ag2 55.98(5) . . ?
O2 Ag1 Ag2 138.90(5) 2_545 . ?
O4 Ag1 Ag2 53.51(5) . . ?
O2 Ag1 Ag2 80.18(5) 1_545 . ?
O5 Ag1 Ag2 77.21(5) . . ?
O5 Ag1 Ag2 140.76(5) 2 . ?
Ag1 Ag1 Ag2 116.521(14) 2_545 . ?
Ag1 Ag1 Ag2 126.161(12) 2 . ?
O3 Ag2 O6 87.36(7) 1_545 . ?
O3 Ag2 C7 130.70(8) 1_545 . ?
O6 Ag2 C7 101.26(9) . . ?
O3 Ag2 O4 135.09(7) 1_545 . ?
O6 Ag2 O4 82.31(7) . . ?
C7 Ag2 O4 94.20(8) . . ?
O3 Ag2 C8 108.66(8) 1_545 . ?
O6 Ag2 C8 129.01(9) . . ?
C7 Ag2 C8 32.50(10) . . ?
O4 Ag2 C8 111.73(8) . . ?
O3 Ag2 Ag1 85.06(5) 1_545 . ?
O6 Ag2 Ag1 88.36(5) . . ?
C7 Ag2 Ag1 142.86(7) . . ?
O4 Ag2 Ag1 51.22(5) . . ?
C8 Ag2 Ag1 139.49(7) . . ?
O3 S1 O2 113.38(12) . . ?
O3 S1 O1 112.29(12) . . ?
O2 S1 O1 112.33(12) . . ?
O3 S1 C1 104.92(12) . 3_566 ?
O2 S1 C1 105.43(12) . 3_566 ?
O1 S1 C1 107.80(12) . 3_566 ?
O5 S2 O6 113.40(12) 1_565 1_565 ?
O5 S2 O4 112.42(12) 1_565 . ?
O6 S2 O4 112.08(12) 1_565 . ?
O5 S2 C11 105.90(13) 1_565 . ?
O6 S2 C11 105.36(12) 1_565 . ?
O4 S2 C11 107.00(12) . . ?
S1 O1 Ag1 126.89(11) . . ?
S1 O2 Ag1 132.04(11) . 2 ?
S1 O2 Ag1 130.54(12) . 1_565 ?
Ag1 O2 Ag1 74.03(5) 2 1_565 ?
S1 O3 Ag2 128.84(11) . 1_565 ?
S2 O4 Ag1 124.48(11) . . ?
S2 O4 Ag2 129.33(12) . . ?
Ag1 O4 Ag2 75.27(6) . . ?
S2 O5 Ag1 135.01(12) 1_545 . ?
S2 O5 Ag1 134.29(11) 1_545 2_545 ?
Ag1 O5 Ag1 71.88(5) . 2_545 ?
S2 O6 Ag2 124.61(12) 1_545 . ?
C2 C1 C10 121.6(3) . . ?
C2 C1 S1 116.7(2) . 3_566 ?
C10 C1 S1 121.5(2) . 3_566 ?
C1 C2 C3 120.2(3) . . ?
C4 C3 C2 120.2(3) . . ?
C3 C4 C5 121.4(3) . . ?
C6 C5 C4 121.3(3) . . ?
C6 C5 C10 119.3(3) . . ?
C4 C5 C10 119.4(3) . . ?
C7 C6 C5 121.4(3) . . ?
C6 C7 C8 119.8(3) . . ?
C6 C7 Ag2 104.49(19) . . ?
C8 C7 Ag2 75.56(17) . . ?
C9 C8 C7 120.0(3) . . ?
C9 C8 Ag2 106.90(18) . . ?
C7 C8 Ag2 71.93(16) . . ?
C8 C9 C10 121.3(3) . . ?
C9 C10 C1 124.7(3) . . ?
C9 C10 C5 118.0(3) . . ?
C1 C10 C5 117.3(2) . . ?
C12 C11 C20 121.7(3) . . ?
C12 C11 S2 116.8(2) . . ?
C20 C11 S2 121.3(2) . . ?
C11 C12 C13 120.2(3) . . ?
C14 C13 C12 119.9(3) . . ?
C13 C14 C15 121.4(3) . . ?
C14 C15 C16 121.6(3) . . ?
C14 C15 C20 119.7(3) . . ?
C16 C15 C20 118.7(3) . . ?
C17 C16 C15 121.4(3) . . ?
C16 C17 C18 120.2(3) . . ?
C19 C18 C17 120.5(3) . . ?
C18 C19 C20 121.4(3) . . ?
C19 C20 C11 125.0(3) . . ?
C19 C20 C15 117.8(3) . . ?
C11 C20 C15 117.2(3) . . ?

loop_
_geom_bond_atom_site_label_1
_geom_bond_atom_site_label_2
_geom_bond_distance
_geom_bond_site_symmetry_2
_geom_bond_publ_flag
Ag1 O1 2.4364(19) . ?
Ag1 O2 2.4570(19) 2_545 ?
Ag1 O4 2.458(2) . ?
Ag1 O2 2.4629(19) 1_545 ?
Ag1 O5 2.4964(19) . ?
Ag1 O5 2.549(2) 2 ?
Ag1 Ag1 2.9618(5) 2_545 ?
Ag1 Ag1 2.9618(5) 2 ?
Ag1 Ag2 3.0500(10) . ?
Ag2 O3 2.3541(19) 1_545 ?
Ag2 O6 2.4070(19) . ?
Ag2 C7 2.506(3) . ?
Ag2 O4 2.535(2) . ?
Ag2 C8 2.552(3) . ?
S1 O3 1.456(2) . ?
S1 O2 1.458(2) . ?
S1 O1 1.4618(18) . ?
S1 C1 1.780(3) 3_566 ?
S2 O5 1.455(2) 1_565 ?
S2 O6 1.459(2) 1_565 ?
S2 O4 1.4644(19) . ?
S2 C11 1.782(3) . ?
O2 Ag1 2.4570(19) 2 ?
O2 Ag1 2.4629(19) 1_565 ?
O3 Ag2 2.3541(19) 1_565 ?
O5 S2 1.455(2) 1_545 ?
O5 Ag1 2.549(2) 2_545 ?
O6 S2 1.459(2) 1_545 ?
C1 C2 1.373(4) . ?
C1 C10 1.429(4) . ?
C1 S1 1.780(3) 3_566 ?
C2 C3 1.411(4) . ?
C3 C4 1.354(4) . ?
C4 C5 1.423(4) . ?
C5 C6 1.412(4) . ?
C5 C10 1.429(4) . ?
C6 C7 1.361(4) . ?
C7 C8 1.416(5) . ?
C8 C9 1.381(4) . ?
C9 C10 1.412(4) . ?
C11 C12 1.371(4) . ?
C11 C20 1.427(4) . ?
C12 C13 1.416(4) . ?
C13 C14 1.361(5) . ?
C14 C15 1.413(5) . ?
C15 C16 1.425(5) . ?
C15 C20 1.431(4) . ?
C16 C17 1.348(5) . ?
C17 C18 1.408(5) . ?
C18 C19 1.362(4) . ?
C19 C20 1.419(4) . ?

loop_
_geom_torsion_atom_site_label_1
_geom_torsion_atom_site_label_2
_geom_torsion_atom_site_label_3
_geom_torsion_atom_site_label_4
_geom_torsion
_geom_torsion_site_symmetry_1
_geom_torsion_site_symmetry_2
_geom_torsion_site_symmetry_3
_geom_torsion_site_symmetry_4
_geom_torsion_publ_flag
O1 Ag1 Ag2 O3 81.57(7) . . . 1_545 ?
O2 Ag1 Ag2 O3 -152.27(8) 2_545 . . 1_545 ?
O4 Ag1 Ag2 O3 -168.94(7) . . . 1_545 ?
O2 Ag1 Ag2 O3 -4.20(7) 1_545 . . 1_545 ?
O5 Ag1 Ag2 O3 -83.22(7) . . . 1_545 ?
O5 Ag1 Ag2 O3 60.94(8) 2 . . 1_545 ?
Ag1 Ag1 Ag2 O3 -43.79(5) 2_545 . . 1_545 ?
Ag1 Ag1 Ag2 O3 134.84(5) 2 . . 1_545 ?
O1 Ag1 Ag2 O6 169.06(7) . . . . ?
O2 Ag1 Ag2 O6 -64.78(8) 2_545 . . . ?
O4 Ag1 Ag2 O6 -81.45(7) . . . . ?
O2 Ag1 Ag2 O6 83.29(7) 1_545 . . . ?
O5 Ag1 Ag2 O6 4.27(7) . . . . ?
O5 Ag1 Ag2 O6 148.42(8) 2 . . . ?
Ag1 Ag1 Ag2 O6 43.70(5) 2_545 . . . ?
Ag1 Ag1 Ag2 O6 -137.67(5) 2 . . . ?
O1 Ag1 Ag2 C7 -84.34(14) . . . . ?
O2 Ag1 Ag2 C7 41.82(14) 2_545 . . . ?
O4 Ag1 Ag2 C7 25.15(14) . . . . ?
O2 Ag1 Ag2 C7 -170.11(13) 1_545 . . . ?
O5 Ag1 Ag2 C7 110.86(13) . . . . ?
O5 Ag1 Ag2 C7 -104.98(14) 2 . . . ?
Ag1 Ag1 Ag2 C7 150.29(12) 2_545 . . . ?
Ag1 Ag1 Ag2 C7 -31.07(13) 2 . . . ?
O1 Ag1 Ag2 O4 -109.49(8) . . . . ?
O2 Ag1 Ag2 O4 16.67(9) 2_545 . . . ?
O2 Ag1 Ag2 O4 164.74(7) 1_545 . . . ?
O5 Ag1 Ag2 O4 85.72(7) . . . . ?
O5 Ag1 Ag2 O4 -130.13(9) 2 . . . ?
Ag1 Ag1 Ag2 O4 125.15(6) 2_545 . . . ?
Ag1 Ag1 Ag2 O4 -56.22(6) 2 . . . ?
O1 Ag1 Ag2 C8 -31.58(12) . . . . ?
O2 Ag1 Ag2 C8 94.59(13) 2_545 . . . ?
O4 Ag1 Ag2 C8 77.91(12) . . . . ?
O2 Ag1 Ag2 C8 -117.35(12) 1_545 . . . ?
O5 Ag1 Ag2 C8 163.63(12) . . . . ?
O5 Ag1 Ag2 C8 -52.21(13) 2 . . . ?
Ag1 Ag1 Ag2 C8 -156.94(11) 2_545 . . . ?
Ag1 Ag1 Ag2 C8 21.69(11) 2 . . . ?
O3 S1 O1 Ag1 -114.76(15) . . . . ?
O2 S1 O1 Ag1 14.44(19) . . . . ?
C1 S1 O1 Ag1 130.16(14) 3_566 . . . ?
O2 Ag1 O1 S1 1.3(2) 2_545 . . . ?
O4 Ag1 O1 S1 79.08(15) . . . . ?
O2 Ag1 O1 S1 -147.08(16) 1_545 . . . ?
O5 Ag1 O1 S1 148.59(13) . . . . ?
O5 Ag1 O1 S1 -64.13(15) 2 . . . ?
Ag1 Ag1 O1 S1 -134.94(12) 2_545 . . . ?
Ag1 Ag1 O1 S1 -10.79(14) 2 . . . ?
Ag2 Ag1 O1 S1 128.77(17) . . . . ?
O3 S1 O2 Ag1 117.78(15) . . . 2 ?
O1 S1 O2 Ag1 -10.9(2) . . . 2 ?
C1 S1 O2 Ag1 -127.99(15) 3_566 . . 2 ?
O3 S1 O2 Ag1 11.30(19) . . . 1_565 ?
O1 S1 O2 Ag1 -117.33(15) . . . 1_565 ?
C1 S1 O2 Ag1 125.53(14) 3_566 . . 1_565 ?
O2 S1 O3 Ag2 -17.83(19) . . . 1_565 ?
O1 S1 O3 Ag2 110.83(15) . . . 1_565 ?
C1 S1 O3 Ag2 -132.36(14) 3_566 . . 1_565 ?
O5 S2 O4 Ag1 -12.14(18) 1_565 . . . ?
O6 S2 O4 Ag1 116.98(14) 1_565 . . . ?
C11 S2 O4 Ag1 -128.00(14) . . . . ?
O5 S2 O4 Ag2 -111.58(15) 1_565 . . . ?
O6 S2 O4 Ag2 17.54(18) 1_565 . . . ?
C11 S2 O4 Ag2 132.56(14) . . . . ?
O1 Ag1 O4 S2 -76.08(14) . . . . ?
O2 Ag1 O4 S2 62.98(14) 2_545 . . . ?
O2 Ag1 O4 S2 -148.18(12) 1_545 . . . ?
O5 Ag1 O4 S2 149.98(15) . . . . ?
O5 Ag1 O4 S2 0.3(2) 2 . . . ?
Ag1 Ag1 O4 S2 137.97(11) 2_545 . . . ?
Ag1 Ag1 O4 S2 9.94(13) 2 . . . ?
Ag2 Ag1 O4 S2 -127.91(16) . . . . ?
O1 Ag1 O4 Ag2 51.83(6) . . . . ?
O2 Ag1 O4 Ag2 -169.11(6) 2_545 . . . ?
O2 Ag1 O4 Ag2 -20.27(9) 1_545 . . . ?
O5 Ag1 O4 Ag2 -82.11(6) . . . . ?
O5 Ag1 O4 Ag2 128.18(9) 2 . . . ?
Ag1 Ag1 O4 Ag2 -94.12(6) 2_545 . . . ?
Ag1 Ag1 O4 Ag2 137.85(3) 2 . . . ?
O3 Ag2 O4 S2 138.48(13) 1_545 . . . ?
O6 Ag2 O4 S2 -143.13(15) . . . . ?
C7 Ag2 O4 S2 -42.32(16) . . . . ?
C8 Ag2 O4 S2 -14.09(17) . . . . ?
Ag1 Ag2 O4 S2 122.77(16) . . . . ?
O3 Ag2 O4 Ag1 15.71(10) 1_545 . . . ?
O6 Ag2 O4 Ag1 94.09(6) . . . . ?
C7 Ag2 O4 Ag1 -165.09(8) . . . . ?
C8 Ag2 O4 Ag1 -136.86(8) . . . . ?
O1 Ag1 O5 S2 -16.1(2) . . . 1_545 ?
O2 Ag1 O5 S2 142.65(17) 2_545 . . 1_545 ?
O4 Ag1 O5 S2 55.36(16) . . . 1_545 ?
O2 Ag1 O5 S2 -82.04(17) 1_545 . . 1_545 ?
O5 Ag1 O5 S2 -149.40(15) 2 . . 1_545 ?
Ag1 Ag1 O5 S2 -135.39(19) 2_545 . . 1_545 ?
Ag1 Ag1 O5 S2 131.74(14) 2 . . 1_545 ?
Ag2 Ag1 O5 S2 0.61(15) . . . 1_545 ?
O1 Ag1 O5 Ag1 119.25(8) . . . 2_545 ?
O2 Ag1 O5 Ag1 -81.96(6) 2_545 . . 2_545 ?
O4 Ag1 O5 Ag1 -169.25(6) . . . 2_545 ?
O2 Ag1 O5 Ag1 53.34(5) 1_545 . . 2_545 ?
O5 Ag1 O5 Ag1 -14.01(6) 2 . . 2_545 ?
Ag1 Ag1 O5 Ag1 -92.87(6) 2 . . 2_545 ?
Ag2 Ag1 O5 Ag1 136.00(4) . . . 2_545 ?
O3 Ag2 O6 S2 73.11(14) 1_545 . . 1_545 ?
C7 Ag2 O6 S2 -155.86(14) . . . 1_545 ?
O4 Ag2 O6 S2 -63.08(13) . . . 1_545 ?
C8 Ag2 O6 S2 -174.88(13) . . . 1_545 ?
Ag1 Ag2 O6 S2 -12.01(13) . . . 1_545 ?
C10 C1 C2 C3 -0.9(4) . . . . ?
S1 C1 C2 C3 174.1(2) 3_566 . . . ?
C1 C2 C3 C4 -0.1(4) . . . . ?
C2 C3 C4 C5 1.0(5) . . . . ?
C3 C4 C5 C6 177.8(3) . . . . ?
C3 C4 C5 C10 -0.9(4) . . . . ?
C4 C5 C6 C7 -176.7(3) . . . . ?
C10 C5 C6 C7 2.1(4) . . . . ?
C5 C6 C7 C8 -2.9(4) . . . . ?
C5 C6 C7 Ag2 -84.3(3) . . . . ?
O3 Ag2 C7 C6 62.0(2) 1_545 . . . ?
O6 Ag2 C7 C6 -34.2(2) . . . . ?
O4 Ag2 C7 C6 -117.2(2) . . . . ?
C8 Ag2 C7 C6 117.6(3) . . . . ?
Ag1 Ag2 C7 C6 -136.61(17) . . . . ?
O3 Ag2 C7 C8 -55.6(2) 1_545 . . . ?
O6 Ag2 C7 C8 -151.88(16) . . . . ?
O4 Ag2 C7 C8 125.14(17) . . . . ?
Ag1 Ag2 C7 C8 105.74(18) . . . . ?
C6 C7 C8 C9 0.8(4) . . . . ?
Ag2 C7 C8 C9 99.5(2) . . . . ?
C6 C7 C8 Ag2 -98.6(3) . . . . ?
O3 Ag2 C8 C9 21.9(2) 1_545 . . . ?
O6 Ag2 C8 C9 -80.3(2) . . . . ?
C7 Ag2 C8 C9 -116.8(3) . . . . ?
O4 Ag2 C8 C9 -178.2(2) . . . . ?
Ag1 Ag2 C8 C9 126.69(19) . . . . ?
O3 Ag2 C8 C7 138.68(16) 1_545 . . . ?
O6 Ag2 C8 C7 36.5(2) . . . . ?
O4 Ag2 C8 C7 -61.40(18) . . . . ?
Ag1 Ag2 C8 C7 -116.54(17) . . . . ?
C7 C8 C9 C10 2.0(4) . . . . ?
Ag2 C8 C9 C10 80.5(3) . . . . ?
C8 C9 C10 C1 176.7(3) . . . . ?
C8 C9 C10 C5 -2.7(4) . . . . ?
C2 C1 C10 C9 -178.5(3) . . . . ?
S1 C1 C10 C9 6.7(4) 3_566 . . . ?
C2 C1 C10 C5 0.9(4) . . . . ?
S1 C1 C10 C5 -173.86(19) 3_566 . . . ?
C6 C5 C10 C9 0.7(4) . . . . ?
C4 C5 C10 C9 179.5(3) . . . . ?
C6 C5 C10 C1 -178.8(2) . . . . ?
C4 C5 C10 C1 0.0(4) . . . . ?
O5 S2 C11 C12 17.1(2) 1_565 . . . ?
O6 S2 C11 C12 -103.4(2) 1_565 . . . ?
O4 S2 C11 C12 137.2(2) . . . . ?
O5 S2 C11 C20 -167.8(2) 1_565 . . . ?
O6 S2 C11 C20 71.8(2) 1_565 . . . ?
O4 S2 C11 C20 -47.6(2) . . . . ?
C20 C11 C12 C13 0.5(4) . . . . ?
S2 C11 C12 C13 175.6(2) . . . . ?
C11 C12 C13 C14 -0.1(4) . . . . ?
C12 C13 C14 C15 -0.3(5) . . . . ?
C13 C14 C15 C16 -178.9(3) . . . . ?
C13 C14 C15 C20 0.3(5) . . . . ?
C14 C15 C16 C17 178.0(3) . . . . ?
C20 C15 C16 C17 -1.1(5) . . . . ?
C15 C16 C17 C18 1.9(5) . . . . ?
C16 C17 C18 C19 -1.0(5) . . . . ?
C17 C18 C19 C20 -0.6(5) . . . . ?
C18 C19 C20 C11 -178.4(3) . . . . ?
C18 C19 C20 C15 1.3(4) . . . . ?
C12 C11 C20 C19 179.2(3) . . . . ?
S2 C11 C20 C19 4.3(4) . . . . ?
C12 C11 C20 C15 -0.5(4) . . . . ?
S2 C11 C20 C15 -175.4(2) . . . . ?
C14 C15 C20 C19 -179.6(3) . . . . ?
C16 C15 C20 C19 -0.5(4) . . . . ?
C14 C15 C20 C11 0.1(4) . . . . ?
C16 C15 C20 C11 179.3(3) . . . . ?
